data_7241189
loop_
_publ_author_name
'Chen, Junling'
'Li, Bo'
'Shi, Zhen-Zhen'
'He, Cheng'
'Duan, Chunying'
'Zhang, Tiexin'
'Wang, Liya'

_publ_section_title
;
 Crystal engineering of coordination-polymer-based iodine absorbents using
 \p-electron-rich polycarboxylate aryl ether ligand
;
_journal_name_full CrystEngComm
_journal_paper_doi 10.1039/D0CE01004A
_journal_year 2020
_chemical_formula_moiety 'C23 H12 O14 Zn3'
_chemical_formula_sum 'C23 H12 O14 Zn3'
_chemical_formula_weight 708.44
_space_group_crystal_system triclinic
_space_group_IT_number 2
_space_group_name_Hall '-P 1'
_space_group_name_H-M_alt 'P -1'
_atom_sites_solution_hydrogens mixed
_audit_creation_date 2019-07-19
_audit_creation_method
;
Olex2 1.2
(compiled 2018.05.29 svn.r3508 for OlexSys, GUI svn.r5506)
;
_audit_update_record
;
2020-08-27 deposited with the CCDC.	2020-09-07 downloaded from the CCDC.
;
_cell_angle_alpha 79.3000(10)
_cell_angle_beta 87.854(2)
_cell_angle_gamma 75.7150(10)
_cell_formula_units_Z 2
_cell_length_a 10.1200(5)
_cell_length_b 12.3807(6)
_cell_length_c 15.6793(8)
_cell_measurement_reflns_used 9997
_cell_measurement_temperature 293
_cell_measurement_theta_max 26.474
_cell_measurement_theta_min 2.452
_cell_volume 1870.59(16)
_computing_molecular_graphics 'Olex2 (Dolomanov et al., 2009)'
_computing_publication_material 'Olex2 (Dolomanov et al., 2009)'
_computing_structure_refinement 'ShelXL (Sheldrick, 2015)'
_diffrn_ambient_temperature 293
_diffrn_measured_fraction_theta_full 0.998
_diffrn_measured_fraction_theta_max 0.997
_diffrn_measurement_device_type 'CCD area detector'
_diffrn_radiation_type MoK\a
_diffrn_radiation_wavelength 0.71073
_diffrn_reflns_av_R_equivalents 0.0850
_diffrn_reflns_av_unetI/netI 0.0498
_diffrn_reflns_Laue_measured_fraction_full 0.998
_diffrn_reflns_Laue_measured_fraction_max 0.997
_diffrn_reflns_limit_h_max 11
_diffrn_reflns_limit_h_min -12
_diffrn_reflns_limit_k_max 14
_diffrn_reflns_limit_k_min -14
_diffrn_reflns_limit_l_max 18
_diffrn_reflns_limit_l_min -18
_diffrn_reflns_number 46142
_diffrn_reflns_point_group_measured_fraction_full 0.998
_diffrn_reflns_point_group_measured_fraction_max 0.997
_diffrn_reflns_theta_full 25.000
_diffrn_reflns_theta_max 25.000
_diffrn_reflns_theta_min 2.354
_exptl_absorpt_coefficient_mu 1.957
_exptl_absorpt_correction_T_max 0.625
_exptl_absorpt_correction_T_min 0.540
_exptl_absorpt_correction_type empirical
_exptl_absorpt_process_details SADABS
_exptl_crystal_colour 'clear light colourless'
_exptl_crystal_colour_lustre clear
_exptl_crystal_colour_modifier light
_exptl_crystal_colour_primary colourless
_exptl_crystal_density_diffrn 1.258
_exptl_crystal_description block
_exptl_crystal_F_000 704
_exptl_crystal_size_max 0.32
_exptl_crystal_size_mid 0.3
_exptl_crystal_size_min 0.24
_refine_diff_density_max 1.594
_refine_diff_density_min -1.287
_refine_diff_density_rms 0.087
_refine_ls_extinction_method none
_refine_ls_goodness_of_fit_ref 1.043
_refine_ls_hydrogen_treatment constr
_refine_ls_matrix_type full
_refine_ls_number_parameters 368
_refine_ls_number_reflns 6571
_refine_ls_number_restraints 30
_refine_ls_restrained_S_all 1.082
_refine_ls_R_factor_all 0.0628
_refine_ls_R_factor_gt 0.0443
_refine_ls_shift/su_max 0.001
_refine_ls_shift/su_mean 0.000
_refine_ls_structure_factor_coef Fsqd
_refine_ls_weighting_details 'w=1/[\s^2^(Fo^2^)+(0.0326P)^2^+4.9447P] where P=(Fo^2^+2Fc^2^)/3'
_refine_ls_weighting_scheme calc
_refine_ls_wR_factor_gt 0.1028
_refine_ls_wR_factor_ref 0.1084
_reflns_Friedel_coverage 0.000
_reflns_number_gt 5209
_reflns_number_total 6571
_reflns_threshold_expression 'I > 2\s(I)'
_cod_data_source_file d0ce01004a2.cif
_cod_data_source_block 1883449
_cod_database_code 7241189
_shelx_shelxl_version_number 2018/3
_shelx_space_group_comment
;
The symmetry employed for this shelxl refinement is uniquely defined
by the following loop, which should always be used as a source of
symmetry information in preference to the above space-group names.
They are only intended as comments.
;
_shelx_estimated_absorpt_t_max 0.651
_shelx_estimated_absorpt_t_min 0.573
_olex2_refinement_description
;
1. Fixed Uiso
 At 1.2 times of:
  All C(H) groups
 At 1.5 times of:
  All O(H) groups, All O(H,H) groups
2. Restrained distances
 O13-H13
 0.82 with sigma of 0.01
 O9'-C24 = O10'-C24
 1.25 with sigma of 0.02
 O10-C24 = O9-C24
 1.25 with sigma of 0.02
3. Rigid bond restraints
 Zn3, O7, O9, O9', O10, O10', O13, O14
 with sigma for 1-2 distances of 0.001 and sigma for 1-3 distances of 0.002
4. Uiso/Uaniso restraints and constraints
Uanis(O9) \\sim Ueq, Uanis(O9') \\sim Ueq: with sigma of 0.01 and sigma for
terminal atoms of 0.02
Uanis(O10) \\sim Ueq, Uanis(O10') \\sim Ueq: with sigma of 0.01 and sigma for
terminal atoms of 0.02
Uanis(O10) = Uanis(O10')
Uanis(O9) = Uanis(O9')
5. Others
 Sof(O9')=Sof(O10')=1-FVAR(1)
 Sof(O9)=Sof(O10)=FVAR(1)
6.a Riding coordinates:
 O13(H13), O14(H14A,H14B)
6.b Aromatic/amide H refined with riding coordinates:
 C7(H7), C9(H9), C11(H11), C13(H13A), C15(H15), C17(H17), C19(H19), C21(H21),
 C23(H23)
;
_olex2_submission_special_instructions 'No special instructions were received'

loop_
_space_group_symop_operation_xyz
'x, y, z'
'-x, -y, -z'

loop_
_atom_site_label
_atom_site_type_symbol
_atom_site_fract_x
_atom_site_fract_y
_atom_site_fract_z
_atom_site_U_iso_or_equiv
_atom_site_adp_type
_atom_site_occupancy
_atom_site_site_symmetry_order
_atom_site_calc_flag
_atom_site_refinement_flags_posn
_atom_site_refinement_flags_adp
_atom_site_refinement_flags_occupancy
_atom_site_disorder_assembly
_atom_site_disorder_group
Zn1 Zn 0.48095(5) 0.41852(4) 0.39310(3) 0.02724(14) Uani 1 1 d . . . . .
Zn2 Zn 0.26753(4) 0.57215(4) 0.24824(3) 0.02376(13) Uani 1 1 d . . . . .
Zn3 Zn 0.30632(5) 0.67932(5) 0.43379(3) 0.03298(15) Uani 1 1 d . U . . .
O1 O -0.1141(3) 0.3436(3) -0.1604(2) 0.0430(8) Uani 1 1 d . . . . .
O2 O -0.0459(3) 0.4445(2) -0.2739(2) 0.0344(7) Uani 1 1 d . . . . .
O3 O 0.4318(3) 0.4777(3) -0.28563(19) 0.0359(7) Uani 1 1 d . . . . .
O4 O 0.5871(3) 0.3580(2) -0.19366(19) 0.0301(7) Uani 1 1 d . . . . .
O5 O 0.3253(3) 0.4183(2) 0.21138(18) 0.0295(7) Uani 1 1 d . . . . .
O6 O 0.4704(3) 0.3107(2) 0.31594(18) 0.0364(7) Uani 1 1 d . . . . .
O7 O 0.4562(3) -0.2535(2) 0.38729(19) 0.0341(7) Uani 1 1 d . U . . .
O8 O 0.6028(3) -0.3284(3) 0.49879(19) 0.0452(8) Uani 1 1 d . . . . .
O9 O 1.1393(6) -0.2157(5) 0.3651(4) 0.0385(11) Uani 0.548(4) 1 d D U P A 1
O9' O 1.1054(7) -0.2679(7) 0.4448(5) 0.0385(11) Uani 0.452(4) 1 d D U P A 2
O10 O 1.0718(5) -0.3330(5) 0.4653(4) 0.0363(10) Uani 0.548(4) 1 d D U P A 1
O10' O 1.1518(6) -0.2484(6) 0.3087(5) 0.0363(10) Uani 0.452(4) 1 d D U P A 2
O11 O 0.7163(3) -0.0175(2) 0.17759(18) 0.0327(7) Uani 1 1 d . . . . .
O12 O 0.3087(3) 0.1396(2) 0.01387(16) 0.0272(6) Uani 1 1 d . . . . .
O13 O 0.3098(2) 0.5401(2) 0.37494(18) 0.0292(6) Uani 1 1 d D U . . .
H13 H 0.238653 0.529681 0.397652 0.044 Uiso 1 1 d DR . . . .
O14 O 0.6490(3) 0.3937(3) 0.4496(2) 0.0526(10) Uani 1 1 d . U . . .
H14A H 0.698076 0.329516 0.442910 0.079 Uiso 1 1 d R . . . .
H14B H 0.688756 0.445246 0.427550 0.079 Uiso 1 1 d R . . . .
C1 C -0.0208(4) 0.3785(3) -0.2035(3) 0.0300(10) Uani 1 1 d . . . . .
C2 C 0.4669(4) 0.3994(3) -0.2227(2) 0.0223(8) Uani 1 1 d . . . . .
C3 C 0.4089(4) 0.3297(3) 0.2441(2) 0.0232(9) Uani 1 1 d . . . . .
C4 C 0.5694(4) -0.2707(3) 0.4249(3) 0.0275(9) Uani 1 1 d . . . . .
C6 C 0.1218(4) 0.3401(3) -0.1671(3) 0.0215(8) Uani 1 1 d . . . . .
C7 C 0.1520(4) 0.2605(3) -0.0909(2) 0.0218(8) Uani 1 1 d . . . . .
H7 H 0.083738 0.230350 -0.061835 0.026 Uiso 1 1 calc R . . . .
C8 C 0.2822(4) 0.2266(3) -0.0590(2) 0.0185(8) Uani 1 1 d . . . . .
C9 C 0.3859(4) 0.2705(3) -0.0999(2) 0.0189(8) Uani 1 1 d . . . . .
H9 H 0.473914 0.246934 -0.076997 0.023 Uiso 1 1 calc R . . . .
C10 C 0.3561(4) 0.3508(3) -0.1762(2) 0.0185(8) Uani 1 1 d . . . . .
C11 C 0.2244(4) 0.3856(3) -0.2087(2) 0.0197(8) Uani 1 1 d . . . . .
H11 H 0.204334 0.440062 -0.259038 0.024 Uiso 1 1 calc R . . . .
C12 C 0.3960(4) 0.1484(3) 0.0781(2) 0.0250(9) Uani 1 1 d . . . . .
C13 C 0.3605(4) 0.2364(3) 0.1243(2) 0.0211(8) Uani 1 1 d . . . . .
H13A H 0.283255 0.295125 0.109425 0.025 Uiso 1 1 calc R . . . .
C14 C 0.4431(4) 0.2347(3) 0.1932(2) 0.0218(8) Uani 1 1 d . . . . .
C15 C 0.5593(4) 0.1479(3) 0.2147(2) 0.0254(9) Uani 1 1 d . . . . .
H15 H 0.613745 0.146741 0.261517 0.030 Uiso 1 1 calc R . . . .
C16 C 0.5932(4) 0.0637(3) 0.1660(2) 0.0277(10) Uani 1 1 d . . . . .
C17 C 0.5110(4) 0.0619(3) 0.0978(2) 0.0257(9) Uani 1 1 d . . . . .
H17 H 0.533138 0.003468 0.066103 0.031 Uiso 1 1 calc R . . . .
C18 C 0.7409(4) -0.0930(3) 0.2559(3) 0.0231(9) Uani 1 1 d . . . . .
C19 C 0.6401(4) -0.1360(3) 0.3009(2) 0.0195(8) Uani 1 1 d . . . . .
H19 H 0.550131 -0.111134 0.281350 0.023 Uiso 1 1 calc R . . . .
C20 C 0.6747(4) -0.2174(3) 0.3762(2) 0.0216(8) Uani 1 1 d . . . . .
C21 C 0.8098(4) -0.2512(3) 0.4044(3) 0.0315(10) Uani 1 1 d . . . . .
H21 H 0.832984 -0.303511 0.455600 0.038 Uiso 1 1 calc R . . . .
C22 C 0.9096(4) -0.2088(3) 0.3584(3) 0.0357(11) Uani 1 1 d . . . . .
C23 C 0.8754(4) -0.1290(3) 0.2834(3) 0.0337(10) Uani 1 1 d . . . . .
H23 H 0.942322 -0.099816 0.251710 0.040 Uiso 1 1 calc R . . . .
C24 C 1.0542(6) -0.2511(4) 0.3856(5) 0.071(2) Uani 1 1 d D . . . .

loop_
_atom_site_aniso_label
_atom_site_aniso_U_11
_atom_site_aniso_U_22
_atom_site_aniso_U_33
_atom_site_aniso_U_23
_atom_site_aniso_U_13
_atom_site_aniso_U_12
Zn1 0.0320(3) 0.0245(3) 0.0232(3) 0.0002(2) -0.0089(2) -0.0052(2)
Zn2 0.0161(2) 0.0223(2) 0.0301(3) 0.00197(19) -0.00794(19) -0.00321(18)
Zn3 0.0170(3) 0.0491(3) 0.0299(3) 0.0006(2) -0.0045(2) -0.0078(2)
O1 0.0162(15) 0.0332(17) 0.072(2) 0.0106(16) -0.0079(15) -0.0061(13)
O2 0.0226(15) 0.0331(17) 0.0428(18) 0.0028(15) -0.0174(13) -0.0027(13)
O3 0.0181(15) 0.0433(18) 0.0379(17) 0.0149(15) 0.0031(13) -0.0090(13)
O4 0.0130(14) 0.0348(16) 0.0411(17) -0.0010(13) -0.0049(12) -0.0068(12)
O5 0.0270(15) 0.0249(15) 0.0327(16) -0.0068(13) -0.0024(13) 0.0022(12)
O6 0.054(2) 0.0281(16) 0.0246(16) -0.0037(13) -0.0089(14) -0.0039(14)
O7 0.0329(17) 0.0363(17) 0.0355(17) 0.0003(14) -0.0023(14) -0.0177(14)
O8 0.058(2) 0.049(2) 0.0264(17) 0.0119(15) -0.0019(15) -0.0229(17)
O9 0.025(2) 0.039(3) 0.044(3) 0.004(2) -0.007(2) -0.003(2)
O9' 0.025(2) 0.039(3) 0.044(3) 0.004(2) -0.007(2) -0.003(2)
O10 0.021(2) 0.039(3) 0.038(2) 0.018(2) -0.0043(18) -0.0030(19)
O10' 0.021(2) 0.039(3) 0.038(2) 0.018(2) -0.0043(18) -0.0030(19)
O11 0.0307(16) 0.0272(15) 0.0258(15) 0.0091(12) 0.0054(12) 0.0091(12)
O12 0.0417(17) 0.0172(14) 0.0205(14) 0.0027(11) -0.0066(12) -0.0066(12)
O13 0.0078(12) 0.0453(15) 0.0336(16) -0.0045(12) 0.0052(11) -0.0078(12)
O14 0.040(2) 0.076(3) 0.0404(19) 0.0164(18) -0.0100(15) -0.0298(18)
C1 0.015(2) 0.021(2) 0.053(3) -0.004(2) -0.008(2) -0.0041(17)
C2 0.019(2) 0.023(2) 0.027(2) -0.0052(18) 0.0017(17) -0.0083(16)
C3 0.024(2) 0.023(2) 0.021(2) 0.0014(17) 0.0045(17) -0.0081(17)
C4 0.042(3) 0.017(2) 0.026(2) -0.0065(17) 0.0022(19) -0.0093(18)
C6 0.0130(19) 0.020(2) 0.029(2) 0.0010(17) -0.0006(16) -0.0038(15)
C7 0.0166(19) 0.022(2) 0.027(2) -0.0008(17) 0.0083(16) -0.0080(16)
C8 0.024(2) 0.0142(18) 0.0146(18) -0.0009(15) -0.0011(15) 0.0000(15)
C9 0.0127(18) 0.023(2) 0.0199(19) -0.0048(16) -0.0056(15) -0.0016(15)
C10 0.0182(19) 0.0208(19) 0.0171(19) -0.0045(16) -0.0026(15) -0.0050(15)
C11 0.0149(19) 0.0203(19) 0.021(2) 0.0029(16) -0.0047(15) -0.0040(15)
C12 0.034(2) 0.023(2) 0.0146(19) 0.0058(16) -0.0020(17) -0.0070(18)
C13 0.024(2) 0.0138(18) 0.021(2) 0.0019(15) 0.0003(16) 0.0005(15)
C14 0.026(2) 0.020(2) 0.0154(19) 0.0005(16) 0.0037(16) -0.0025(16)
C15 0.032(2) 0.021(2) 0.019(2) 0.0021(16) -0.0017(17) -0.0016(17)
C16 0.028(2) 0.024(2) 0.020(2) 0.0122(17) 0.0043(17) 0.0033(17)
C17 0.040(2) 0.018(2) 0.0153(19) -0.0010(16) 0.0040(18) -0.0019(18)
C18 0.024(2) 0.0119(19) 0.029(2) 0.0002(16) -0.0059(17) 0.0024(16)
C19 0.0177(19) 0.0139(18) 0.025(2) -0.0048(16) -0.0073(16) 0.0014(15)
C20 0.025(2) 0.0169(19) 0.022(2) -0.0012(16) -0.0067(16) -0.0036(16)
C21 0.038(3) 0.019(2) 0.032(2) 0.0007(18) -0.021(2) 0.0005(18)
C22 0.025(2) 0.019(2) 0.061(3) -0.008(2) -0.022(2) 0.0012(18)
C23 0.023(2) 0.023(2) 0.053(3) -0.004(2) 0.001(2) -0.0043(18)
C24 0.038(3) 0.034(3) 0.142(6) -0.024(4) -0.049(4) 0.005(3)

loop_
_atom_type_symbol
_atom_type_description
_atom_type_scat_dispersion_real
_atom_type_scat_dispersion_imag
_atom_type_scat_source
C C 0.0033 0.0016 'International Tables Vol C Tables 4.2.6.8 and 6.1.1.4'
H H 0.0000 0.0000 'International Tables Vol C Tables 4.2.6.8 and 6.1.1.4'
O O 0.0106 0.0060 'International Tables Vol C Tables 4.2.6.8 and 6.1.1.4'
Zn Zn 0.2839 1.4301 'International Tables Vol C Tables 4.2.6.8 and 6.1.1.4'

loop_
_geom_angle_atom_site_label_1
_geom_angle_atom_site_label_2
_geom_angle_atom_site_label_3
_geom_angle
_geom_angle_site_symmetry_1
_geom_angle_site_symmetry_3
_geom_angle_publ_flag
O6 Zn1 O3 89.98(12) . 2_665 ?
O6 Zn1 O8 94.09(13) . 2_656 ?
O6 Zn1 O13 106.76(12) . . ?
O8 Zn1 O3 175.91(13) 2_656 2_665 ?
O13 Zn1 O3 87.09(11) . 2_665 ?
O13 Zn1 O8 91.35(12) . 2_656 ?
O14 Zn1 O3 85.66(12) . 2_665 ?
O14 Zn1 O6 115.92(15) . . ?
O14 Zn1 O8 92.90(13) . 2_656 ?
O14 Zn1 O13 136.64(15) . . ?
O1 Zn2 O2 59.18(11) 2_565 2_565 ?
O1 Zn2 C1 29.85(13) 2_565 2_565 ?
O2 Zn2 C1 29.33(12) 2_565 2_565 ?
O4 Zn2 O1 98.07(12) 2_665 2_565 ?
O4 Zn2 O2 156.11(11) 2_665 2_565 ?
O4 Zn2 O5 100.05(12) 2_665 . ?
O4 Zn2 O13 104.55(11) 2_665 . ?
O4 Zn2 C1 127.53(13) 2_665 2_565 ?
O5 Zn2 O1 101.57(12) . 2_565 ?
O5 Zn2 O2 92.30(11) . 2_565 ?
O5 Zn2 C1 98.25(12) . 2_565 ?
O13 Zn2 O1 141.44(12) . 2_565 ?
O13 Zn2 O2 91.81(10) . 2_565 ?
O13 Zn2 O5 104.64(11) . . ?
O13 Zn2 C1 117.50(13) . 2_565 ?
O7 Zn3 O9 103.1(2) 1_565 1_465 ?
O7 Zn3 O9' 136.7(3) 1_565 1_465 ?
O7 Zn3 O10 158.16(16) 1_565 1_465 ?
O7 Zn3 O10' 98.12(17) 1_565 1_465 ?
O7 Zn3 O13 108.62(11) 1_565 . ?
O7 Zn3 C24 126.59(17) 1_565 1_465 ?
O9 Zn3 O10 56.2(2) 1_465 1_465 ?
O9 Zn3 O10' 24.5(2) 1_465 1_465 ?
O9 Zn3 O13 95.3(2) 1_465 . ?
O9 Zn3 C24 23.5(2) 1_465 1_465 ?
O9' Zn3 O13 98.1(2) 1_465 . ?
O9' Zn3 C24 21.9(2) 1_465 1_465 ?
O10 Zn3 O10' 66.04(19) 1_465 1_465 ?
O10 Zn3 C24 33.25(19) 1_465 1_465 ?
O10' Zn3 C24 35.3(2) 1_465 1_465 ?
O13 Zn3 O10 82.32(17) . 1_465 ?
O13 Zn3 O10' 74.0(2) . 1_465 ?
O13 Zn3 C24 85.77(14) . 1_465 ?
O14 Zn3 O7 107.98(13) 2_666 1_565 ?
O14 Zn3 O9 137.8(2) 2_666 1_465 ?
O14 Zn3 O9' 99.3(2) 2_666 1_465 ?
O14 Zn3 O10 87.64(16) 2_666 1_465 ?
O14 Zn3 O10' 153.54(18) 2_666 1_465 ?
O14 Zn3 O13 100.93(14) 2_666 . ?
O14 Zn3 C24 119.6(2) 2_666 1_465 ?
C1 O1 Zn2 95.7(3) . 2_565 ?
C1 O2 Zn2 84.2(2) . 2_565 ?
C2 O3 Zn1 141.2(3) . 2_665 ?
C2 O4 Zn2 117.9(2) . 2_665 ?
C3 O5 Zn2 131.0(3) . . ?
C3 O6 Zn1 128.9(3) . . ?
C4 O7 Zn3 124.7(3) . 1_545 ?
C4 O8 Zn1 140.5(3) . 2_656 ?
C24 O9 Zn3 106.5(5) . 1_645 ?
C24 O9' Zn3 112.8(6) . 1_645 ?
C24 O10 Zn3 78.5(3) . 1_645 ?
C24 O10' Zn3 77.0(3) . 1_645 ?
C18 O11 C16 118.6(3) . . ?
C12 O12 C8 117.8(3) . . ?
Zn1 O13 Zn2 106.65(13) . . ?
Zn1 O13 Zn3 114.90(12) . . ?
Zn2 O13 Zn3 117.05(14) . . ?
Zn1 O14 Zn3 126.68(17) . 2_666 ?
O1 C1 Zn2 54.4(2) . 2_565 ?
O1 C1 C6 118.6(4) . . ?
O2 C1 Zn2 66.5(2) . 2_565 ?
O2 C1 O1 120.8(4) . . ?
O2 C1 C6 120.5(4) . . ?
C6 C1 Zn2 173.0(3) . 2_565 ?
O3 C2 O4 125.8(4) . . ?
O3 C2 C10 117.0(3) . . ?
O4 C2 C10 117.2(3) . . ?
O5 C3 O6 126.8(4) . . ?
O5 C3 C14 117.5(3) . . ?
O6 C3 C14 115.7(3) . . ?
O7 C4 C20 116.8(3) . . ?
O8 C4 O7 126.4(4) . . ?
O8 C4 C20 116.8(4) . . ?
C7 C6 C1 120.7(3) . . ?
C11 C6 C1 120.0(3) . . ?
C11 C6 C7 119.3(3) . . ?
C8 C7 C6 119.7(3) . . ?
C7 C8 O12 117.1(3) . . ?
C7 C8 C9 121.7(3) . . ?
C9 C8 O12 121.0(3) . . ?
C8 C9 C10 118.8(3) . . ?
C9 C10 C2 120.1(3) . . ?
C11 C10 C2 120.1(3) . . ?
C11 C10 C9 119.8(3) . . ?
C10 C11 C6 120.6(3) . . ?
C13 C12 O12 120.6(3) . . ?
C17 C12 O12 117.3(3) . . ?
C17 C12 C13 121.9(4) . . ?
C14 C13 C12 118.3(3) . . ?
C13 C14 C3 119.8(3) . . ?
C13 C14 C15 120.8(4) . . ?
C15 C14 C3 119.3(3) . . ?
C16 C15 C14 119.2(4) . . ?
C15 C16 O11 121.8(4) . . ?
C15 C16 C17 121.2(4) . . ?
C17 C16 O11 116.8(4) . . ?
C12 C17 C16 118.4(4) . . ?
C19 C18 O11 122.6(3) . . ?
C19 C18 C23 121.5(4) . . ?
C23 C18 O11 115.8(4) . . ?
C18 C19 C20 119.1(3) . . ?
C19 C20 C4 121.0(3) . . ?
C21 C20 C4 120.1(3) . . ?
C21 C20 C19 118.9(4) . . ?
C22 C21 C20 121.4(4) . . ?
C21 C22 C23 119.6(4) . . ?
C21 C22 C24 121.0(5) . . ?
C23 C22 C24 119.3(5) . . ?
C22 C23 C18 119.4(4) . . ?
O9 C24 Zn3 50.0(4) . 1_645 ?
O9 C24 O10 116.4(6) . . ?
O9 C24 C22 129.3(6) . . ?
O9' C24 O10' 112.0(7) . . ?
O9' C24 C22 134.2(8) . . ?
O10 C24 Zn3 68.2(3) . 1_645 ?
O10 C24 C22 112.2(5) . . ?
C22 C24 Zn3 178.8(4) . 1_645 ?
C22 C24 O10' 112.6(5) . . ?

loop_
_geom_bond_atom_site_label_1
_geom_bond_atom_site_label_2
_geom_bond_distance
_geom_bond_site_symmetry_2
_geom_bond_publ_flag
Zn1 O3 2.217(3) 2_665 ?
Zn1 O6 1.984(3) . ?
Zn1 O8 2.120(3) 2_656 ?
Zn1 O13 1.984(3) . ?
Zn1 O14 1.878(3) . ?
Zn2 O1 2.055(3) 2_565 ?
Zn2 O2 2.316(3) 2_565 ?
Zn2 O4 1.976(3) 2_665 ?
Zn2 O5 2.034(3) . ?
Zn2 O13 1.993(3) . ?
Zn2 C1 2.514(4) 2_565 ?
Zn3 O7 1.959(3) 1_565 ?
Zn3 O9 2.059(5) 1_465 ?
Zn3 O9' 1.988(7) 1_465 ?
Zn3 O10 2.442(6) 1_465 ?
Zn3 O10' 2.445(7) 1_465 ?
Zn3 O13 2.094(3) . ?
Zn3 O14 1.900(3) 2_666 ?
Zn3 C24 2.577(5) 1_465 ?
O1 C1 1.258(5) . ?
O2 C1 1.238(5) . ?
O3 C2 1.241(5) . ?
O4 C2 1.263(5) . ?
O5 C3 1.244(5) . ?
O6 C3 1.262(5) . ?
O7 C4 1.261(5) . ?
O8 C4 1.253(5) . ?
O9 C24 1.072(7) . ?
O9' C24 1.042(8) . ?
O10 C24 1.442(8) . ?
O10' C24 1.530(9) . ?
O11 C16 1.388(5) . ?
O11 C18 1.387(4) . ?
O12 C8 1.400(4) . ?
O12 C12 1.400(5) . ?
C1 C6 1.502(5) . ?
C2 C10 1.505(5) . ?
C3 C14 1.506(5) . ?
C4 C20 1.501(6) . ?
C6 C7 1.391(5) . ?
C6 C11 1.386(5) . ?
C7 C8 1.364(5) . ?
C8 C9 1.381(5) . ?
C9 C10 1.395(5) . ?
C10 C11 1.382(5) . ?
C12 C13 1.387(5) . ?
C12 C17 1.373(5) . ?
C13 C14 1.384(5) . ?
C14 C15 1.387(5) . ?
C15 C16 1.374(6) . ?
C16 C17 1.386(6) . ?
C18 C19 1.377(5) . ?
C18 C23 1.383(6) . ?
C19 C20 1.396(5) . ?
C20 C21 1.391(5) . ?
C21 C22 1.372(6) . ?
C22 C23 1.381(6) . ?
C22 C24 1.478(6) . ?
